data_2210565
loop_
_publ_author_name
'Hui-Yan Liu'
'Hai-Ying Wang'
'Feng Gao'
'Zai-Sheng Lu'
'De-Zhong Niu'

_publ_section_title
;
 5-Bromosalicylaldehyde benzoylhydrazone
;
_journal_coeditor_code CV2118
_journal_issue 10
_journal_name_full 'Acta Crystallographica Section E'
_journal_page_first o4495
_journal_page_last o4496
_journal_paper_doi 10.1107/S160053680603683X
_journal_volume 62
_journal_year 2006
_chemical_formula_iupac 'C14 H11 Br N2 O2'
_chemical_formula_moiety 'C14 H11 Br N2 O2'
_chemical_formula_sum 'C14 H11 Br N2 O2'
_chemical_formula_weight 319.16
_chemical_name_systematic
;
5-bromosalicylaldehyde benzoylhydrazone
;
_space_group_IT_number 33
_symmetry_cell_setting orthorhombic
_symmetry_space_group_name_Hall 'P 2c -2n'
_symmetry_space_group_name_H-M 'P n a 21'
_atom_sites_solution_hydrogens geom
_atom_sites_solution_primary direct
_atom_sites_solution_secondary difmap
_audit_creation_method SHELXL-97
_cell_angle_alpha 90.00
_cell_angle_beta 90.00
_cell_angle_gamma 90.00
_cell_formula_units_Z 4
_cell_length_a 9.534(3)
_cell_length_b 9.970(2)
_cell_length_c 13.783(3)
_cell_measurement_reflns_used 2210
_cell_measurement_temperature 298(2)
_cell_measurement_theta_max 23.838
_cell_measurement_theta_min 2.521
_cell_volume 1310.1(6)
_computing_cell_refinement 'SAINT (Bruker, 1999)'
_computing_data_collection 'SMART (Bruker, 1998)'
_computing_data_reduction SAINT
_computing_molecular_graphics 'SHELXTL (Sheldrick, 1997b)'
_computing_publication_material SHELXTL
_computing_structure_refinement 'SHELXL97 (Sheldrick, 1997a)'
_computing_structure_solution 'SHELXS97 (Sheldrick, 1997a)'
_diffrn_ambient_temperature 298(2)
_diffrn_measured_fraction_theta_full 1.000
_diffrn_measured_fraction_theta_max 1.000
_diffrn_measurement_device_type 'Bruker SMART CCD area-detector'
_diffrn_measurement_method '\f and \w'
_diffrn_radiation_monochromator graphite
_diffrn_radiation_source 'fine-focus sealed tube'
_diffrn_radiation_type MoK\a
_diffrn_radiation_wavelength 0.71073
_diffrn_reflns_av_R_equivalents 0.0338
_diffrn_reflns_av_sigmaI/netI 0.0470
_diffrn_reflns_limit_h_max 11
_diffrn_reflns_limit_h_min -10
_diffrn_reflns_limit_k_max 11
_diffrn_reflns_limit_k_min -11
_diffrn_reflns_limit_l_max 16
_diffrn_reflns_limit_l_min -14
_diffrn_reflns_number 6496
_diffrn_reflns_theta_full 25.01
_diffrn_reflns_theta_max 25.01
_diffrn_reflns_theta_min 2.52
_diffrn_standards_decay_% 0
_diffrn_standards_interval_count 0
_diffrn_standards_number 0
_exptl_absorpt_coefficient_mu 3.136
_exptl_absorpt_correction_T_max 0.6505
_exptl_absorpt_correction_T_min 0.3526
_exptl_absorpt_correction_type multi-scan
_exptl_absorpt_process_details '(SADABS; Sheldrick, 1996)'
_exptl_crystal_colour colourless
_exptl_crystal_density_diffrn 1.618
_exptl_crystal_density_method 'not measured'
_exptl_crystal_description block
_exptl_crystal_F_000 640
_exptl_crystal_size_max 0.42
_exptl_crystal_size_mid 0.20
_exptl_crystal_size_min 0.15
_refine_diff_density_max 0.316
_refine_diff_density_min -0.681
_refine_ls_abs_structure_details 'Flack (1983)'
_refine_ls_abs_structure_Flack -0.003(12)
_refine_ls_extinction_method none
_refine_ls_goodness_of_fit_ref 1.000
_refine_ls_hydrogen_treatment constr
_refine_ls_matrix_type full
_refine_ls_number_parameters 172
_refine_ls_number_reflns 2191
_refine_ls_number_restraints 1
_refine_ls_restrained_S_all 0.999
_refine_ls_R_factor_all 0.0455
_refine_ls_R_factor_gt 0.0306
_refine_ls_shift/su_max 0.000
_refine_ls_shift/su_mean 0.000
_refine_ls_structure_factor_coef Fsqd
_refine_ls_weighting_details 'calc w=1/[\s^2^(Fo^2^)+(0.028P)^2^] where P=(Fo^2^+2Fc^2^)/3'
_refine_ls_weighting_scheme calc
_refine_ls_wR_factor_gt 0.0616
_refine_ls_wR_factor_ref 0.0668
_reflns_number_gt 1747
_reflns_number_total 2191
_reflns_threshold_expression I>2\s(I)
_cod_data_source_file cv2118.cif
_cod_data_source_block I
_cod_depositor_comments
;
The following automatic conversions were performed:
'_symmetry_cell_setting' value 'Orthorhombic' changed to 'orthorhombic'
according to '/home/saulius/struct/CIF-dictionaries/cif_core.dic'
dictionary named 'cif_core.dic' version 2.4.1 from 2010-06-29.

Automatic conversion script
Id: cif_fix_enum 1527 2010-12-29 10:47:43Z saulius 

The following automatic conversions were performed:

'_symmetry_cell_setting' value 'Orthorhombic' changed to
'orthorhombic' according to
/home/saulius/struct/CIF-dictionaries/cif_core.dic dictionary named
'cif_core.dic' version 2.4.1 from 2010-06-29.

Automatic conversion script
Id: cif_fix_values 1715 2011-07-08 13:25:40Z adriana 
;
_cod_original_cell_volume 1310.2(6)
_cod_database_code 2210565
_cod_database_fobs_code 2210565

loop_
_symmetry_equiv_pos_as_xyz
'x, y, z'
'-x, -y, z+1/2'
'x+1/2, -y+1/2, z'
'-x+1/2, y+1/2, z+1/2'

loop_
_atom_site_type_symbol
_atom_site_label
_atom_site_fract_x
_atom_site_fract_y
_atom_site_fract_z
_atom_site_U_iso_or_equiv
_atom_site_adp_type
_atom_site_calc_flag
_atom_site_refinement_flags
_atom_site_occupancy
Br Br1 0.23149(4) 0.53528(4) 0.74755(6) 0.06001(15) Uani d . 1
N N1 0.4993(3) 0.6907(3) 0.3355(2) 0.0380(7) Uani d . 1
N N2 0.4589(2) 0.7205(2) 0.2432(3) 0.0377(6) Uani d . 1
H H2 0.3797 0.6931 0.2210 0.045 Uiso calc R 1
O O1 0.6912(3) 0.6729(3) 0.4679(2) 0.0566(7) Uani d . 1
H H1 0.6626 0.6746 0.4118 0.085 Uiso calc R 1
O O2 0.6599(3) 0.8345(3) 0.21775(17) 0.0530(8) Uani d . 1
C C1 0.4102(4) 0.6383(3) 0.3933(3) 0.0390(9) Uani d . 1
H H1A 0.3216 0.6142 0.3712 0.047 Uiso calc R 1
C C2 0.4494(4) 0.6167(3) 0.4941(3) 0.0367(9) Uani d . 1
C C3 0.5848(4) 0.6417(4) 0.5279(3) 0.0416(9) Uani d . 1
C C4 0.6121(4) 0.6342(4) 0.6267(3) 0.0483(10) Uani d . 1
H H4 0.7024 0.6509 0.6491 0.058 Uiso calc R 1
C C5 0.5083(4) 0.6025(4) 0.6920(3) 0.0466(9) Uani d . 1
H H5 0.5272 0.5997 0.7582 0.056 Uiso calc R 1
C C6 0.3759(4) 0.5750(3) 0.6576(3) 0.0422(9) Uani d . 1
C C7 0.3452(4) 0.5815(3) 0.5602(3) 0.0427(9) Uani d . 1
H H7 0.2550 0.5624 0.5385 0.051 Uiso calc R 1
C C8 0.5470(4) 0.7948(4) 0.1868(3) 0.0388(9) Uani d . 1
C C9 0.4967(4) 0.8236(4) 0.0875(3) 0.0375(8) Uani d . 1
C C10 0.4017(5) 0.7434(4) 0.0391(3) 0.0571(11) Uani d . 1
H H10 0.3658 0.6672 0.0690 0.069 Uiso calc R 1
C C11 0.3604(5) 0.7765(5) -0.0535(3) 0.0698(13) Uani d . 1
H H11 0.2971 0.7220 -0.0865 0.084 Uiso calc R 1
C C12 0.4123(5) 0.8895(5) -0.0975(3) 0.0629(12) Uani d . 1
H H12 0.3832 0.9116 -0.1599 0.075 Uiso calc R 1
C C13 0.5049(5) 0.9686(5) -0.0511(3) 0.0588(11) Uani d . 1
H H13 0.5390 1.0454 -0.0812 0.071 Uiso calc R 1
C C14 0.5490(4) 0.9360(4) 0.0408(3) 0.0506(11) Uani d . 1
H H14 0.6147 0.9899 0.0720 0.061 Uiso calc R 1

loop_
_atom_site_aniso_label
_atom_site_aniso_U_11
_atom_site_aniso_U_22
_atom_site_aniso_U_33
_atom_site_aniso_U_12
_atom_site_aniso_U_13
_atom_site_aniso_U_23
Br1 0.0681(3) 0.0725(3) 0.0394(2) -0.0145(2) 0.0093(3) 0.0041(4)
N1 0.0360(17) 0.0433(17) 0.035(2) 0.0044(14) 0.0000(15) -0.0024(15)
N2 0.0329(14) 0.0496(16) 0.0307(17) 0.0015(12) -0.004(2) -0.003(2)
O1 0.0385(15) 0.088(2) 0.0438(18) -0.0122(15) 0.0004(13) 0.0023(14)
O2 0.0334(14) 0.0753(18) 0.050(2) -0.0040(13) -0.0025(12) 0.0078(12)
C1 0.030(2) 0.047(2) 0.040(2) 0.0018(18) -0.0010(17) -0.0047(18)
C2 0.038(2) 0.038(2) 0.034(2) 0.0004(19) -0.0017(17) 0.0002(17)
C3 0.038(2) 0.044(2) 0.042(2) 0.0014(17) -0.0025(18) -0.0010(18)
C4 0.045(2) 0.055(3) 0.045(3) -0.007(2) -0.014(2) 0.0033(19)
C5 0.060(3) 0.048(2) 0.032(2) -0.005(2) -0.013(2) 0.0006(18)
C6 0.051(2) 0.039(2) 0.037(2) 0.0021(17) 0.0014(19) -0.0014(17)
C7 0.041(2) 0.046(2) 0.041(2) -0.0052(18) -0.0061(18) 0.0027(18)
C8 0.034(2) 0.042(2) 0.040(2) 0.0051(18) 0.0039(18) 0.0002(18)
C9 0.034(2) 0.046(2) 0.033(2) 0.0070(17) 0.0072(17) 0.0003(18)
C10 0.072(3) 0.062(3) 0.037(2) -0.014(2) -0.003(2) -0.001(2)
C11 0.085(4) 0.083(3) 0.041(3) -0.014(3) -0.012(3) -0.007(2)
C12 0.075(3) 0.083(3) 0.030(3) 0.014(3) 0.004(2) 0.006(2)
C13 0.056(3) 0.071(3) 0.049(3) 0.008(3) 0.017(2) 0.013(2)
C14 0.048(3) 0.059(3) 0.045(3) -0.001(2) 0.008(2) 0.004(2)

loop_
_atom_type_symbol
_atom_type_description
_atom_type_scat_dispersion_real
_atom_type_scat_dispersion_imag
_atom_type_scat_source
C C 0.0033 0.0016 'International Tables Vol C Tables 4.2.6.8 and 6.1.1.4'
H H 0.0000 0.0000 'International Tables Vol C Tables 4.2.6.8 and 6.1.1.4'
N N 0.0061 0.0033 'International Tables Vol C Tables 4.2.6.8 and 6.1.1.4'
O O 0.0106 0.0060 'International Tables Vol C Tables 4.2.6.8 and 6.1.1.4'
Br Br -0.2901 2.4595 'International Tables Vol C Tables 4.2.6.8 and 6.1.1.4'

loop_
_geom_angle_atom_site_label_1
_geom_angle_atom_site_label_2
_geom_angle_atom_site_label_3
_geom_angle
C1 N1 N2 119.0(3)
N1 N2 C8 118.5(3)
N1 N2 H2 120.8
C8 N2 H2 120.8
C3 O1 H1 109.5
N1 C1 C2 119.1(3)
N1 C1 H1A 120.5
C2 C1 H1A 120.5
C7 C2 C3 119.2(3)
C7 C2 C1 118.6(3)
C3 C2 C1 122.0(3)
O1 C3 C4 118.3(3)
O1 C3 C2 122.3(3)
C4 C3 C2 119.4(3)
C5 C4 C3 121.3(4)
C5 C4 H4 119.3
C3 C4 H4 119.3
C4 C5 C6 118.7(4)
C4 C5 H5 120.6
C6 C5 H5 120.6
C7 C6 C5 121.5(4)
C7 C6 Br1 119.6(3)
C5 C6 Br1 118.8(3)
C6 C7 C2 119.9(4)
C6 C7 H7 120.1
C2 C7 H7 120.1
O2 C8 N2 121.3(4)
O2 C8 C9 123.1(3)
N2 C8 C9 115.7(3)
C10 C9 C14 118.7(4)
C10 C9 C8 123.2(4)
C14 C9 C8 118.0(4)
C11 C10 C9 119.8(4)
C11 C10 H10 120.1
C9 C10 H10 120.1
C12 C11 C10 120.2(4)
C12 C11 H11 119.9
C10 C11 H11 119.9
C13 C12 C11 120.5(4)
C13 C12 H12 119.7
C11 C12 H12 119.7
C12 C13 C14 120.0(4)
C12 C13 H13 120.0
C14 C13 H13 120.0
C13 C14 C9 120.6(4)
C13 C14 H14 119.7
C9 C14 H14 119.7

loop_
_geom_bond_atom_site_label_1
_geom_bond_atom_site_label_2
_geom_bond_distance
Br1 C6 1.895(4)
N1 C1 1.275(4)
N1 N2 1.362(5)
N2 C8 1.363(5)
N2 H2 0.8600
O1 C3 1.345(4)
O1 H1 0.8200
O2 C8 1.223(4)
C1 C2 1.456(5)
C1 H1A 0.9300
C2 C7 1.392(5)
C2 C3 1.395(5)
C3 C4 1.388(5)
C4 C5 1.374(5)
C4 H4 0.9300
C5 C6 1.376(5)
C5 H5 0.9300
C6 C7 1.375(5)
C7 H7 0.9300
C8 C9 1.479(5)
C9 C10 1.380(5)
C9 C14 1.385(5)
C10 C11 1.376(6)
C10 H10 0.9300
C11 C12 1.371(6)
C11 H11 0.9300
C12 C13 1.346(6)
C12 H12 0.9300
C13 C14 1.374(6)
C13 H13 0.9300
C14 H14 0.9300

loop_
_geom_hbond_atom_site_label_D
_geom_hbond_atom_site_label_H
_geom_hbond_atom_site_label_A
_geom_hbond_site_symmetry_A
_geom_hbond_distance_DH
_geom_hbond_distance_HA
_geom_hbond_distance_DA
_geom_hbond_angle_DHA
O1 H1 N1 . 0.82 1.89 2.590(4) 143.3
N2 H2 O2 3_465 0.86 2.11 2.924(4) 156.9

loop_
_cod_related_entry_id
_cod_related_entry_database
_cod_related_entry_code
1 ChemSpider 30655061
